data_7235274
loop_
_publ_author_name
'Sun, Jibin'
'Lu, Xiaofeng'
'Shao, Jiafeng'
'Cui, Zili'
'Shao, Yu'
'Jiang, Guiyang'
'Yu, Wei'
'Shao, Xiangfeng'

_publ_section_title
;
 Straightforward access to aryl-substituted/fused
 1,3-dithiole-2-chalcogenones by Cu-catalyzed C--S coupling between aryl
 iodides and zinc--thiolate complex (TBA)2[Zn(DMIT)2]
;
_journal_issue 26
_journal_name_full 'RSC Advances'
_journal_page_first 10193
_journal_paper_doi 10.1039/c3ra41349g
_journal_volume 3
_journal_year 2013
_chemical_formula_moiety 'C19 H14 O5 S4'
_chemical_formula_sum 'C19 H14 O5 S4'
_chemical_formula_weight 450.58
_chemical_melting_point 426
_chemical_name_common 17b
_chemical_name_systematic
;
17b
;
_space_group_IT_number 15
_space_group_name_Hall '-C 2yc'
_space_group_name_H-M_alt 'C 1 2/c 1'
_symmetry_cell_setting monoclinic
_symmetry_space_group_name_H-M 'C 1 2/c 1'
_atom_sites_solution_hydrogens geom
_atom_sites_solution_primary direct
_atom_sites_solution_secondary difmap
_audit_creation_method SHELXL-97
_cell_angle_alpha 90.00
_cell_angle_beta 114.694(5)
_cell_angle_gamma 90.00
_cell_formula_units_Z 4
_cell_length_a 12.696(9)
_cell_length_b 17.151(12)
_cell_length_c 10.238(7)
_cell_measurement_reflns_used multi-scan
_cell_measurement_temperature 293(2)
_cell_measurement_theta_max 26.49
_cell_measurement_theta_min 2.13
_cell_volume 2025(2)
_computing_cell_refinement 'Bruker SAINT'
_computing_data_collection 'Bruker APEX2'
_computing_data_reduction 'Bruker SAINT A'
_computing_molecular_graphics 'Ortep-3 for Windows (Farrugia, 1997)'
_computing_publication_material 'WinGX publication routines (Farrugia, 1999)'
_computing_structure_refinement 'SHELXL-97 (Sheldrick, 1997)'
_computing_structure_solution 'SIR92 (Giacovazzo et al, 1993)'
_diffrn_ambient_temperature 293(2)
_diffrn_measured_fraction_theta_full 0.992
_diffrn_measured_fraction_theta_max 0.992
_diffrn_measurement_device_type 'Bruker APEX-II CCD'
_diffrn_measurement_method '\f and \w scans'
_diffrn_radiation_monochromator graphite
_diffrn_radiation_source 'fine-focus sealed tube'
_diffrn_radiation_type MoK\a
_diffrn_radiation_wavelength 0.71073
_diffrn_reflns_av_R_equivalents 0.0271
_diffrn_reflns_av_sigmaI/netI 0.0325
_diffrn_reflns_limit_h_max 15
_diffrn_reflns_limit_h_min -15
_diffrn_reflns_limit_k_max 21
_diffrn_reflns_limit_k_min -18
_diffrn_reflns_limit_l_max 12
_diffrn_reflns_limit_l_min -12
_diffrn_reflns_number 6363
_diffrn_reflns_theta_full 26.49
_diffrn_reflns_theta_max 26.49
_diffrn_reflns_theta_min 2.13
_exptl_absorpt_coefficient_mu 0.502
_exptl_absorpt_correction_T_max 0.942
_exptl_absorpt_correction_T_min 0.867
_exptl_absorpt_correction_type multi-scan
_exptl_absorpt_process_details
;
CrysAlisPro, Agilent Technologies,
Version 1.171.36.20 (release 27-06-2012 CrysAlis171 .NET)
(compiled Jul 11 2012,15:38:31)
Empirical absorption correction using spherical harmonics,
 implemented in SCALE3 ABSPACK scaling algorithm.
;
_exptl_crystal_colour wihte
_exptl_crystal_density_diffrn 1.478
_exptl_crystal_density_meas ?
_exptl_crystal_density_method 'not measured'
_exptl_crystal_description block
_exptl_crystal_F_000 932
_exptl_crystal_size_max 0.15
_exptl_crystal_size_mid 0.10
_exptl_crystal_size_min 0.05
_refine_diff_density_max 0.220
_refine_diff_density_min -0.283
_refine_diff_density_rms 0.044
_refine_ls_extinction_method none
_refine_ls_goodness_of_fit_ref 1.018
_refine_ls_hydrogen_treatment constr
_refine_ls_matrix_type full
_refine_ls_number_parameters 128
_refine_ls_number_reflns 2085
_refine_ls_number_restraints 0
_refine_ls_restrained_S_all 1.018
_refine_ls_R_factor_all 0.0718
_refine_ls_R_factor_gt 0.0426
_refine_ls_shift/su_max 0.000
_refine_ls_shift/su_mean 0.000
_refine_ls_structure_factor_coef Fsqd
_refine_ls_weighting_details 'calc w=1/[\s^2^(Fo^2^)+(0.0387P)^2^+1.8816P] where P=(Fo^2^+2Fc^2^)/3'
_refine_ls_weighting_scheme calc
_refine_ls_wR_factor_gt 0.0916
_refine_ls_wR_factor_ref 0.1073
_reflns_number_gt 1419
_reflns_number_total 2085
_reflns_threshold_expression >2sigma(I)
_cod_data_source_file c3ra41349g.cif
_cod_data_source_block 17b
_cod_depositor_comments
;
The following automatic conversions were performed:

data item '_exptl_crystal_density_meas' value 'not measured' was
changed to '?' -- the value is perceived as not measured.

Automatic conversion script
Id: cif_fix_values 6909 2019-04-08 15:41:33Z antanas 
;
_cod_original_sg_symbol_H-M 'C 2/c'
_cod_database_code 7235274

loop_
_symmetry_equiv_pos_as_xyz
'x, y, z'
'-x, y, -z+1/2'
'x+1/2, y+1/2, z'
'-x+1/2, y+1/2, -z+1/2'
'-x, -y, -z'
'x, -y, z-1/2'
'-x+1/2, -y+1/2, -z'
'x+1/2, -y+1/2, z-1/2'

loop_
_atom_site_label
_atom_site_type_symbol
_atom_site_fract_x
_atom_site_fract_y
_atom_site_fract_z
_atom_site_U_iso_or_equiv
_atom_site_adp_type
_atom_site_occupancy
_atom_site_symmetry_multiplicity
_atom_site_calc_flag
_atom_site_refinement_flags
C1 C 0.5000 -0.1842(3) 0.7500 0.0877(15) Uani 1 2 d S
C2 C 0.4579(2) -0.03756(13) 0.6828(3) 0.0474(6) Uani 1 1 d .
C3 C 0.2732(2) 0.06296(15) 0.5818(3) 0.0498(6) Uani 1 1 d .
C4 C 0.1976(2) 0.11838(15) 0.4910(3) 0.0536(6) Uani 1 1 d .
C5 C 0.0931(2) 0.13232(18) 0.4996(3) 0.0711(8) Uani 1 1 d .
C6 C 0.0636(3) 0.0932(2) 0.5961(4) 0.0827(10) Uani 1 1 d .
C7 C 0.1376(3) 0.03865(18) 0.6845(4) 0.0747(9) Uani 1 1 d .
C8 C 0.2417(2) 0.02360(16) 0.6784(3) 0.0591(7) Uani 1 1 d .
C9 C 0.2295(3) 0.16380(16) 0.3903(3) 0.0572(7) Uani 1 1 d .
C10 C 0.1687(3) 0.2570(2) 0.2041(3) 0.0888(11) Uani 1 1 d .
H5 H 0.0421 0.1689 0.4387 0.085 Uiso 1 1 calc R
H6 H -0.0064 0.1037 0.6014 0.099 Uiso 1 1 calc R
H7 H 0.1173 0.0115 0.7492 0.090 Uiso 1 1 calc R
H8 H 0.2916 -0.0134 0.7397 0.071 Uiso 1 1 calc R
H10A H 0.1028 0.2894 0.1521 0.133 Uiso 1 1 calc R
H10B H 0.1817 0.2225 0.1383 0.133 Uiso 1 1 calc R
H10C H 0.2360 0.2890 0.2518 0.133 Uiso 1 1 calc R
O1 O 0.5000 -0.25399(19) 0.7500 0.1347(17) Uani 1 2 d S
O2 O 0.3194(2) 0.15816(14) 0.3811(3) 0.0962(8) Uani 1 1 d .
O3 O 0.14728(18) 0.21178(13) 0.3091(2) 0.0826(7) Uani 1 1 d .
S1 S 0.40760(7) -0.12703(5) 0.60425(9) 0.0758(3) Uani 1 1 d .
S2 S 0.40900(6) 0.04568(4) 0.57546(8) 0.0595(2) Uani 1 1 d .

loop_
_atom_site_aniso_label
_atom_site_aniso_U_11
_atom_site_aniso_U_22
_atom_site_aniso_U_33
_atom_site_aniso_U_23
_atom_site_aniso_U_13
_atom_site_aniso_U_12
C1 0.125(4) 0.049(3) 0.134(4) 0.000 0.098(4) 0.000
C2 0.0570(15) 0.0479(14) 0.0476(13) -0.0043(11) 0.0320(11) -0.0019(11)
C3 0.0590(15) 0.0532(15) 0.0415(14) -0.0030(11) 0.0253(12) 0.0004(12)
C4 0.0622(16) 0.0500(15) 0.0487(15) -0.0023(12) 0.0233(13) -0.0007(13)
C5 0.0620(18) 0.069(2) 0.081(2) 0.0091(17) 0.0295(16) 0.0102(15)
C6 0.069(2) 0.085(2) 0.113(3) 0.013(2) 0.057(2) 0.0077(18)
C7 0.077(2) 0.078(2) 0.089(2) 0.0131(18) 0.0543(19) 0.0066(18)
C8 0.0690(17) 0.0607(18) 0.0570(17) 0.0071(13) 0.0355(14) 0.0056(14)
C9 0.0698(19) 0.0539(17) 0.0458(15) 0.0000(13) 0.0219(14) 0.0029(14)
C10 0.106(3) 0.076(2) 0.070(2) 0.0272(18) 0.023(2) -0.006(2)
O1 0.212(5) 0.043(2) 0.214(5) 0.000 0.153(4) 0.000
O2 0.1030(17) 0.1111(19) 0.1003(18) 0.0533(15) 0.0681(15) 0.0346(15)
O3 0.0762(14) 0.0810(15) 0.0805(15) 0.0339(13) 0.0229(12) 0.0075(12)
S1 0.0953(6) 0.0663(5) 0.0826(6) -0.0297(4) 0.0538(5) -0.0217(4)
S2 0.0642(4) 0.0708(5) 0.0551(4) 0.0167(3) 0.0363(4) 0.0109(4)

loop_
_atom_type_symbol
_atom_type_description
_atom_type_scat_dispersion_real
_atom_type_scat_dispersion_imag
_atom_type_scat_source
C C 0.0033 0.0016 'International Tables Vol C Tables 4.2.6.8 and 6.1.1.4'
H H 0.0000 0.0000 'International Tables Vol C Tables 4.2.6.8 and 6.1.1.4'
O O 0.0106 0.0060 'International Tables Vol C Tables 4.2.6.8 and 6.1.1.4'
S S 0.1246 0.1234 'International Tables Vol C Tables 4.2.6.8 and 6.1.1.4'

loop_
_geom_angle_atom_site_label_1
_geom_angle_atom_site_label_2
_geom_angle_atom_site_label_3
_geom_angle
_geom_angle_site_symmetry_1
_geom_angle_site_symmetry_3
O1 C1 S1 123.83(12) . .
O1 C1 S1 123.83(12) . 2_656
S1 C1 S1 112.3(2) 2_656 .
C2 S1 C1 96.56(16) . .
C2 C2 S1 117.27(9) 2_656 .
C2 C2 S2 124.39(9) 2_656 .
S1 C2 S2 117.86(15) . .
C2 S2 C3 102.03(12) . .
S2 C3 C4 119.87(19) . .
S2 C3 C8 121.2(2) . .
C3 C4 C5 119.1(3) . .
C4 C5 C6 121.2(3) . .
C5 C6 C7 119.6(3) . .
C6 C7 C8 120.5(3) . .
C7 C8 C3 120.7(3) . .
C8 C3 C4 118.9(2) . .
C3 C4 C9 120.8(2) . .
C5 C4 C9 120.1(3) . .
O2 C9 C4 124.4(3) . .
O3 C9 C4 113.2(3) . .
O2 C9 O3 122.4(3) . .
C9 O3 C10 117.4(3) . .
C4 C5 H5 119.4 . .
C6 C5 H5 119.4 . .
C5 C6 H6 120.2 . .
C7 C6 H6 120.2 . .
C6 C7 H7 119.8 . .
C8 C7 H7 119.8 . .
C3 C8 H8 119.6 . .
C7 C8 H8 119.6 . .
O3 C10 H10A 109.5 . .
O3 C10 H10B 109.5 . .
O3 C10 H10C 109.5 . .
H10A C10 H10B 109.5 . .
H10A C10 H10C 109.5 . .
H10B C10 H10C 109.5 . .

loop_
_geom_bond_atom_site_label_1
_geom_bond_atom_site_label_2
_geom_bond_distance
_geom_bond_site_symmetry_2
C1 O1 1.197(5) .
C1 S1 1.761(3) .
C2 S1 1.727(3) .
C2 C2 1.344(5) 2_656
C1 S1 1.761(3) 2_656
C2 S2 1.750(3) .
S2 C3 1.777(3) .
C3 C4 1.394(3) .
C4 C5 1.386(4) .
C5 C6 1.370(4) .
C6 C7 1.366(4) .
C7 C8 1.373(4) .
C8 C3 1.388(3) .
C4 C9 1.477(4) .
C9 O2 1.189(3) .
C9 O3 1.316(3) .
C10 O3 1.441(3) .
C5 H5 0.9300 .
C6 H6 0.9300 .
C7 H7 0.9300 .
C8 H8 0.9300 .
C10 H10A 0.9600 .
C10 H10B 0.9600 .
C10 H10C 0.9600 .
